data_2234082
loop_
_publ_author_name
'Chang, Ming-Jen'
'Tsai, Hsing-Yang'
'Fang, Tzu-Chien'
'Luo, Ming-Hui'
'Chen, Kew-Yu'

_publ_section_title
;
 (<i>Z</i>)-4-(2-Hydroxybenzylidene)-1-methyl-2-phenyl-1<i>H</i>-imidazol-5(4<i>H</i>)-one
;
_journal_coeditor_code ZS2183
_journal_issue 3
_journal_name_full 'Acta Crystallographica Section E'
_journal_page_first o902
_journal_page_last o903
_journal_paper_doi 10.1107/S1600536812007921
_journal_volume 68
_journal_year 2012
_chemical_formula_iupac 'C17 H14 N2 O2'
_chemical_formula_moiety 'C17 H14 N2 O2'
_chemical_formula_sum 'C17 H14 N2 O2'
_chemical_formula_weight 278.30
_chemical_name_systematic
;
(<i>Z</i>)-4-(2-Hydroxybenzylidene)-1-methyl-2-phenyl-1<i>H</i>-
imidazol-5(4<i>H</i>)-one
;
_space_group_IT_number 2
_symmetry_cell_setting triclinic
_symmetry_space_group_name_Hall '-P 1'
_symmetry_space_group_name_H-M 'P -1'
_atom_sites_solution_hydrogens geom
_atom_sites_solution_primary direct
_atom_sites_solution_secondary difmap
_audit_creation_method SHELXL97
_cell_angle_alpha 72.086(2)
_cell_angle_beta 79.301(2)
_cell_angle_gamma 70.500(2)
_cell_formula_units_Z 4
_cell_length_a 9.7843(4)
_cell_length_b 9.8972(3)
_cell_length_c 15.4313(6)
_cell_measurement_reflns_used 3314
_cell_measurement_temperature 150.00(10)
_cell_measurement_theta_max 25.00
_cell_measurement_theta_min 2.50
_cell_volume 1334.57(9)
_computing_cell_refinement 'SAINT (Bruker, 2001)'
_computing_data_collection 'SMART (Bruker, 2001)'
_computing_data_reduction 'SAINT (Bruker, 2001)'
_computing_molecular_graphics 'ORTEP-3 for Windows (Farrugia, 1997)'
_computing_publication_material 'WinGX (Farrugia, 1999)'
_computing_structure_refinement 'SHELXL97 (Sheldrick, 2008)'
_computing_structure_solution 'SHELXS97 (Sheldrick, 2008)'
_diffrn_ambient_temperature 150.00(10)
_diffrn_measured_fraction_theta_full 0.995
_diffrn_measured_fraction_theta_max 0.995
_diffrn_measurement_device_type 'Bruker SMART CCD'
_diffrn_measurement_method '\f and \w'
_diffrn_radiation_monochromator graphite
_diffrn_radiation_source 'fine-focus sealed tube'
_diffrn_radiation_type MoK\a
_diffrn_radiation_wavelength 0.71073
_diffrn_reflns_av_R_equivalents 0.0544
_diffrn_reflns_av_sigmaI/netI 0.1143
_diffrn_reflns_limit_h_max 11
_diffrn_reflns_limit_h_min -11
_diffrn_reflns_limit_k_max 10
_diffrn_reflns_limit_k_min -11
_diffrn_reflns_limit_l_max 18
_diffrn_reflns_limit_l_min -18
_diffrn_reflns_number 20392
_diffrn_reflns_theta_full 25.03
_diffrn_reflns_theta_max 25.03
_diffrn_reflns_theta_min 1.39
_diffrn_standards_number 0
_exptl_absorpt_coefficient_mu 0.092
_exptl_absorpt_correction_T_max 0.9844
_exptl_absorpt_correction_T_min 0.8891
_exptl_absorpt_correction_type multi-scan
_exptl_absorpt_process_details '(SADABS; Bruker, 2001)'
_exptl_crystal_colour yellow
_exptl_crystal_density_diffrn 1.385
_exptl_crystal_density_method 'not measured'
_exptl_crystal_description prism
_exptl_crystal_F_000 584
_exptl_crystal_size_max 0.32
_exptl_crystal_size_mid 0.28
_exptl_crystal_size_min 0.14
_refine_diff_density_max 0.346
_refine_diff_density_min -0.358
_refine_ls_extinction_coef 0.037(2)
_refine_ls_extinction_expression Fc^*^=kFc[1+0.001xFc^2^\l^3^/sin(2\q)]^-1/4^
_refine_ls_extinction_method 'SHELXL97 (Sheldrick, 2008)'
_refine_ls_goodness_of_fit_ref 0.802
_refine_ls_hydrogen_treatment constr
_refine_ls_matrix_type full
_refine_ls_number_parameters 382
_refine_ls_number_reflns 4699
_refine_ls_number_restraints 0
_refine_ls_restrained_S_all 0.802
_refine_ls_R_factor_all 0.0746
_refine_ls_R_factor_gt 0.0370
_refine_ls_shift/su_max 0.000
_refine_ls_shift/su_mean 0.000
_refine_ls_structure_factor_coef Fsqd
_refine_ls_weighting_details 'calc w = 1/[\s^2^(Fo^2^)+(0.0490P)^2^] where P=(Fo^2^+2Fc^2^)/3'
_refine_ls_weighting_scheme calc
_refine_ls_wR_factor_gt 0.0781
_refine_ls_wR_factor_ref 0.1009
_reflns_number_gt 2273
_reflns_number_total 4699
_reflns_threshold_expression I>2\s(I)
_cod_data_source_file zs2183.cif
_cod_data_source_block I
_cod_database_code 2234082
_cod_database_fobs_code 2234082

loop_
_symmetry_equiv_pos_as_xyz
'x, y, z'
'-x, -y, -z'

loop_
_atom_site_type_symbol
_atom_site_label
_atom_site_fract_x
_atom_site_fract_y
_atom_site_fract_z
_atom_site_U_iso_or_equiv
_atom_site_adp_type
_atom_site_calc_flag
_atom_site_refinement_flags
_atom_site_occupancy
_atom_site_symmetry_multiplicity
O O1 0.13687(16) -0.12970(16) 0.02374(11) 0.0292(4) Uani d . 1 1
O O2 0.24941(16) 0.01412(16) 0.32193(9) 0.0331(5) Uani d . 1 1
H H2 0.1962 -0.0125 0.2996 0.050 Uiso calc R 1 1
O O3 0.15388(16) 0.37862(16) 0.01672(11) 0.0299(4) Uani d . 1 1
O O4 0.23819(17) 0.52664(17) 0.32188(10) 0.0410(5) Uani d . 1 1
H H4 0.1961 0.4877 0.2999 0.061 Uiso calc R 1 1
N N1 -0.00550(19) -0.16641(18) 0.16225(12) 0.0229(5) Uani d . 1 1
N N2 0.09021(19) -0.07230(18) 0.24367(12) 0.0219(5) Uani d . 1 1
N N3 0.00423(19) 0.34215(18) 0.15218(12) 0.0228(5) Uani d . 1 1
N N4 0.10847(19) 0.41218(18) 0.24187(12) 0.0227(5) Uani d . 1 1
C C1 -0.0086(2) -0.1355(2) 0.24468(15) 0.0223(6) Uani d . 1 1
C C2 0.1046(2) -0.1190(2) 0.10228(16) 0.0227(6) Uani d . 1 1
C C3 0.1655(2) -0.0577(2) 0.15660(15) 0.0206(6) Uani d . 1 1
C C4 -0.1125(2) -0.2116(2) 0.13239(15) 0.0306(6) Uani d . 1 1
H H4A -0.1132 -0.1750 0.0671 0.046 Uiso calc R 1 1
H H4B -0.2073 -0.1713 0.1609 0.046 Uiso calc R 1 1
H H4C -0.0875 -0.3181 0.1495 0.046 Uiso calc R 1 1
C C5 0.2778(2) -0.0006(2) 0.12414(15) 0.0215(6) Uani d . 1 1
H H5 0.3074 0.0033 0.0628 0.026 Uiso calc R 1 1
C C6 0.3625(2) 0.0560(2) 0.16442(15) 0.0193(6) Uani d . 1 1
C C7 0.3494(2) 0.0583(2) 0.25650(16) 0.0232(6) Uani d . 1 1
C C8 0.4470(3) 0.1070(2) 0.28520(16) 0.0307(7) Uani d . 1 1
H H8 0.4385 0.1081 0.3460 0.037 Uiso calc R 1 1
C C9 0.5556(3) 0.1535(2) 0.22577(16) 0.0312(7) Uani d . 1 1
H H9 0.6200 0.1846 0.2469 0.037 Uiso calc R 1 1
C C10 0.5697(2) 0.1544(2) 0.13480(16) 0.0288(6) Uani d . 1 1
H H10 0.6424 0.1868 0.0941 0.035 Uiso calc R 1 1
C C11 0.4740(2) 0.1065(2) 0.10597(15) 0.0251(6) Uani d . 1 1
H H11 0.4834 0.1074 0.0447 0.030 Uiso calc R 1 1
C C13 -0.1095(2) -0.1721(2) 0.32475(15) 0.0213(6) Uani d . 1 1
C C14 -0.1679(2) -0.0741(2) 0.37879(15) 0.0259(6) Uani d . 1 1
H H14 -0.1459 0.0154 0.3627 0.031 Uiso calc R 1 1
C C15 -0.2590(2) -0.1091(2) 0.45685(16) 0.0316(7) Uani d . 1 1
H H15 -0.2995 -0.0424 0.4925 0.038 Uiso calc R 1 1
C C16 -0.2899(3) -0.2423(3) 0.48168(16) 0.0335(7) Uani d . 1 1
H H16 -0.3511 -0.2654 0.5342 0.040 Uiso calc R 1 1
C C17 -0.2304(3) -0.3420(3) 0.42909(17) 0.0403(7) Uani d . 1 1
H H17 -0.2504 -0.4327 0.4465 0.048 Uiso calc R 1 1
C C18 -0.1414(3) -0.3063(2) 0.35063(16) 0.0342(7) Uani d . 1 1
H H18 -0.1023 -0.3729 0.3147 0.041 Uiso calc R 1 1
C C21 0.0052(2) 0.3587(2) 0.23784(15) 0.0213(6) Uani d . 1 1
C C22 0.1193(2) 0.3853(2) 0.09563(16) 0.0224(6) Uani d . 1 1
C C23 0.1837(2) 0.4354(2) 0.15464(15) 0.0218(6) Uani d . 1 1
C C24 -0.0927(2) 0.2851(2) 0.12174(15) 0.0300(6) Uani d . 1 1
H H24A -0.0467 0.2512 0.0685 0.045 Uiso calc R 1 1
H H24B -0.1819 0.3626 0.1071 0.045 Uiso calc R 1 1
H H24C -0.1133 0.2037 0.1696 0.045 Uiso calc R 1 1
C C25 0.2933(2) 0.4973(2) 0.12575(15) 0.0241(6) Uani d . 1 1
H H25 0.3284 0.5009 0.0650 0.029 Uiso calc R 1 1
C C26 0.3682(2) 0.5595(2) 0.16923(16) 0.0219(6) Uani d . 1 1
C C27 0.3378(2) 0.5747(2) 0.25873(16) 0.0238(6) Uani d . 1 1
C C28 0.4158(3) 0.6439(2) 0.28910(16) 0.0288(6) Uani d . 1 1
H H28 0.3938 0.6553 0.3482 0.035 Uiso calc R 1 1
C C29 0.5248(3) 0.6955(2) 0.23309(17) 0.0314(7) Uani d . 1 1
H H29 0.5759 0.7410 0.2544 0.038 Uiso calc R 1 1
C C30 0.5579(2) 0.6795(2) 0.14511(17) 0.0319(7) Uani d . 1 1
H H30 0.6319 0.7136 0.1071 0.038 Uiso calc R 1 1
C C31 0.4811(2) 0.6132(2) 0.11422(16) 0.0289(6) Uani d . 1 1
H H31 0.5042 0.6032 0.0548 0.035 Uiso calc R 1 1
C C33 -0.0964(2) 0.3198(2) 0.31732(15) 0.0221(6) Uani d . 1 1
C C34 -0.0444(3) 0.2553(2) 0.40301(16) 0.0295(6) Uani d . 1 1
H H34 0.0537 0.2357 0.4088 0.035 Uiso calc R 1 1
C C35 -0.1373(3) 0.2200(2) 0.47980(16) 0.0334(7) Uani d . 1 1
H H35 -0.1012 0.1757 0.5368 0.040 Uiso calc R 1 1
C C36 -0.2833(3) 0.2502(2) 0.47222(16) 0.0290(6) Uani d . 1 1
H H36 -0.3458 0.2261 0.5239 0.035 Uiso calc R 1 1
C C37 -0.3360(3) 0.3161(2) 0.38798(16) 0.0282(6) Uani d . 1 1
H H37 -0.4348 0.3376 0.3830 0.034 Uiso calc R 1 1
C C38 -0.2438(2) 0.3510(2) 0.31025(15) 0.0254(6) Uani d . 1 1
H H38 -0.2807 0.3952 0.2535 0.030 Uiso calc R 1 1

loop_
_atom_site_aniso_label
_atom_site_aniso_U_11
_atom_site_aniso_U_22
_atom_site_aniso_U_33
_atom_site_aniso_U_12
_atom_site_aniso_U_13
_atom_site_aniso_U_23
O1 0.0265(10) 0.0404(10) 0.0249(11) -0.0125(8) 0.0015(8) -0.0138(9)
O2 0.0353(11) 0.0523(11) 0.0223(10) -0.0289(9) 0.0055(9) -0.0123(8)
O3 0.0312(11) 0.0353(10) 0.0240(11) -0.0109(9) 0.0004(9) -0.0096(9)
O4 0.0483(12) 0.0557(12) 0.0318(11) -0.0307(10) 0.0043(10) -0.0175(9)
N1 0.0195(12) 0.0289(12) 0.0253(13) -0.0123(10) 0.0000(10) -0.0099(10)
N2 0.0184(12) 0.0245(11) 0.0230(13) -0.0092(10) 0.0017(10) -0.0055(9)
N3 0.0228(13) 0.0275(12) 0.0217(12) -0.0112(10) -0.0014(10) -0.0079(10)
N4 0.0206(12) 0.0259(11) 0.0228(13) -0.0098(10) 0.0011(10) -0.0068(9)
C1 0.0199(15) 0.0205(14) 0.0256(16) -0.0033(12) -0.0017(12) -0.0078(12)
C2 0.0187(15) 0.0232(14) 0.0241(16) -0.0041(12) -0.0015(13) -0.0061(12)
C3 0.0170(14) 0.0212(13) 0.0217(15) -0.0042(11) -0.0019(12) -0.0044(11)
C4 0.0265(16) 0.0392(16) 0.0340(17) -0.0156(13) -0.0043(13) -0.0136(13)
C5 0.0208(15) 0.0233(14) 0.0171(14) -0.0032(12) -0.0008(11) -0.0049(11)
C6 0.0164(14) 0.0186(13) 0.0208(15) -0.0044(11) -0.0010(12) -0.0036(11)
C7 0.0217(15) 0.0229(14) 0.0244(16) -0.0086(12) 0.0017(12) -0.0054(12)
C8 0.0332(16) 0.0412(16) 0.0242(16) -0.0164(14) -0.0004(13) -0.0133(13)
C9 0.0283(16) 0.0406(16) 0.0325(17) -0.0189(13) -0.0029(13) -0.0113(13)
C10 0.0197(15) 0.0357(15) 0.0334(17) -0.0145(13) 0.0025(13) -0.0084(13)
C11 0.0227(15) 0.0282(14) 0.0239(15) -0.0070(12) 0.0010(12) -0.0084(12)
C13 0.0176(14) 0.0243(14) 0.0231(15) -0.0084(12) -0.0009(12) -0.0058(12)
C14 0.0264(15) 0.0258(14) 0.0269(15) -0.0106(12) -0.0003(12) -0.0068(12)
C15 0.0316(16) 0.0329(16) 0.0312(17) -0.0101(13) 0.0045(13) -0.0135(13)
C16 0.0296(17) 0.0405(16) 0.0319(17) -0.0190(14) 0.0078(13) -0.0086(14)
C17 0.0440(18) 0.0402(17) 0.0427(18) -0.0269(15) 0.0126(15) -0.0134(14)
C18 0.0376(17) 0.0318(16) 0.0386(17) -0.0162(13) 0.0071(14) -0.0166(13)
C21 0.0220(15) 0.0184(14) 0.0222(16) -0.0052(12) -0.0017(12) -0.0048(12)
C22 0.0222(15) 0.0193(14) 0.0215(16) -0.0027(11) -0.0011(13) -0.0038(12)
C23 0.0192(14) 0.0233(14) 0.0210(15) -0.0058(12) 0.0015(12) -0.0057(12)
C24 0.0318(16) 0.0322(15) 0.0303(16) -0.0111(13) -0.0054(13) -0.0109(12)
C25 0.0229(15) 0.0230(14) 0.0227(15) -0.0039(12) 0.0026(12) -0.0068(12)
C26 0.0202(15) 0.0194(14) 0.0256(16) -0.0047(12) -0.0013(12) -0.0073(12)
C27 0.0217(15) 0.0236(14) 0.0243(16) -0.0090(12) 0.0012(12) -0.0032(12)
C28 0.0324(16) 0.0286(14) 0.0257(16) -0.0059(13) -0.0073(13) -0.0081(12)
C29 0.0250(16) 0.0274(15) 0.0443(19) -0.0077(13) -0.0107(14) -0.0087(14)
C30 0.0205(15) 0.0297(15) 0.0430(19) -0.0080(12) 0.0009(13) -0.0080(14)
C31 0.0249(16) 0.0252(14) 0.0363(17) -0.0089(12) -0.0019(13) -0.0066(13)
C33 0.0229(15) 0.0215(14) 0.0234(16) -0.0087(12) -0.0009(12) -0.0068(12)
C34 0.0245(15) 0.0384(16) 0.0283(16) -0.0130(13) -0.0031(13) -0.0080(13)
C35 0.0361(17) 0.0436(17) 0.0226(16) -0.0178(14) -0.0025(13) -0.0050(13)
C36 0.0299(17) 0.0327(15) 0.0253(16) -0.0139(13) 0.0061(13) -0.0091(13)
C37 0.0207(15) 0.0283(15) 0.0354(17) -0.0094(12) 0.0015(13) -0.0079(13)
C38 0.0248(15) 0.0257(14) 0.0248(15) -0.0080(12) -0.0035(12) -0.0043(12)

loop_
_atom_type_symbol
_atom_type_description
_atom_type_scat_dispersion_real
_atom_type_scat_dispersion_imag
_atom_type_scat_source
O O 0.0106 0.0060 'International Tables Vol C Tables 4.2.6.8 and 6.1.1.4'
N N 0.0061 0.0033 'International Tables Vol C Tables 4.2.6.8 and 6.1.1.4'
C C 0.0033 0.0016 'International Tables Vol C Tables 4.2.6.8 and 6.1.1.4'
H H 0.0000 0.0000 'International Tables Vol C Tables 4.2.6.8 and 6.1.1.4'

loop_
_geom_angle_atom_site_label_1
_geom_angle_atom_site_label_2
_geom_angle_atom_site_label_3
_geom_angle
C7 O2 H2 109.5
C27 O4 H4 109.5
C2 N1 C1 108.23(18)
C2 N1 C4 122.40(19)
C1 N1 C4 128.31(19)
C1 N2 C3 106.55(18)
C21 N3 C22 108.32(18)
C21 N3 C24 128.78(18)
C22 N3 C24 122.86(19)
C21 N4 C23 106.86(19)
N2 C1 N1 112.80(19)
N2 C1 C13 123.5(2)
N1 C1 C13 123.68(19)
O1 C2 N1 125.2(2)
O1 C2 C3 131.3(2)
N1 C2 C3 103.43(19)
C5 C3 N2 128.0(2)
C5 C3 C2 123.0(2)
N2 C3 C2 108.99(18)
N1 C4 H4A 109.5
N1 C4 H4B 109.5
H4A C4 H4B 109.5
N1 C4 H4C 109.5
H4A C4 H4C 109.5
H4B C4 H4C 109.5
C3 C5 C6 133.7(2)
C3 C5 H5 113.2
C6 C5 H5 113.2
C11 C6 C7 117.1(2)
C11 C6 C5 116.0(2)
C7 C6 C5 126.9(2)
O2 C7 C8 115.5(2)
O2 C7 C6 125.2(2)
C8 C7 C6 119.3(2)
C9 C8 C7 121.5(2)
C9 C8 H8 119.2
C7 C8 H8 119.2
C8 C9 C10 120.4(2)
C8 C9 H9 119.8
C10 C9 H9 119.8
C11 C10 C9 118.4(2)
C11 C10 H10 120.8
C9 C10 H10 120.8
C10 C11 C6 123.3(2)
C10 C11 H11 118.4
C6 C11 H11 118.4
C14 C13 C18 119.2(2)
C14 C13 C1 119.10(19)
C18 C13 C1 121.6(2)
C13 C14 C15 120.1(2)
C13 C14 H14 119.9
C15 C14 H14 119.9
C16 C15 C14 120.1(2)
C16 C15 H15 119.9
C14 C15 H15 119.9
C15 C16 C17 120.3(2)
C15 C16 H16 119.8
C17 C16 H16 119.8
C18 C17 C16 119.6(2)
C18 C17 H17 120.2
C16 C17 H17 120.2
C17 C18 C13 120.6(2)
C17 C18 H18 119.7
C13 C18 H18 119.7
N4 C21 N3 112.87(19)
N4 C21 C33 122.4(2)
N3 C21 C33 124.7(2)
O3 C22 N3 125.6(2)
O3 C22 C23 130.9(2)
N3 C22 C23 103.46(19)
C25 C23 N4 127.5(2)
C25 C23 C22 124.1(2)
N4 C23 C22 108.41(18)
N3 C24 H24A 109.5
N3 C24 H24B 109.5
H24A C24 H24B 109.5
N3 C24 H24C 109.5
H24A C24 H24C 109.5
H24B C24 H24C 109.5
C23 C25 C26 133.6(2)
C23 C25 H25 113.2
C26 C25 H25 113.2
C27 C26 C31 117.1(2)
C27 C26 C25 126.9(2)
C31 C26 C25 115.9(2)
O4 C27 C28 114.2(2)
O4 C27 C26 125.9(2)
C28 C27 C26 120.0(2)
C29 C28 C27 121.1(2)
C29 C28 H28 119.4
C27 C28 H28 119.4
C28 C29 C30 119.8(2)
C28 C29 H29 120.1
C30 C29 H29 120.1
C31 C30 C29 119.5(2)
C31 C30 H30 120.2
C29 C30 H30 120.2
C30 C31 C26 122.4(2)
C30 C31 H31 118.8
C26 C31 H31 118.8
C34 C33 C38 118.9(2)
C34 C33 C21 118.9(2)
C38 C33 C21 122.2(2)
C35 C34 C33 120.6(2)
C35 C34 H34 119.7
C33 C34 H34 119.7
C36 C35 C34 120.2(2)
C36 C35 H35 119.9
C34 C35 H35 119.9
C37 C36 C35 119.6(2)
C37 C36 H36 120.2
C35 C36 H36 120.2
C36 C37 C38 120.8(2)
C36 C37 H37 119.6
C38 C37 H37 119.6
C33 C38 C37 119.9(2)
C33 C38 H38 120.1
C37 C38 H38 120.1

loop_
_geom_bond_atom_site_label_1
_geom_bond_atom_site_label_2
_geom_bond_distance
O1 C2 1.222(2)
O2 C7 1.347(2)
O2 H2 0.8200
O3 C22 1.218(2)
O4 C27 1.341(2)
O4 H4 0.8200
N1 C2 1.392(3)
N1 C1 1.390(3)
N1 C4 1.458(2)
N2 C1 1.311(2)
N2 C3 1.397(3)
N3 C21 1.383(3)
N3 C22 1.392(3)
N3 C24 1.458(2)
N4 C21 1.306(2)
N4 C23 1.400(3)
C1 C13 1.464(3)
C2 C3 1.471(3)
C3 C5 1.347(3)
C4 H4A 0.9600
C4 H4B 0.9600
C4 H4C 0.9600
C5 C6 1.449(3)
C5 H5 0.9300
C6 C11 1.406(3)
C6 C7 1.409(3)
C7 C8 1.392(3)
C8 C9 1.374(3)
C8 H8 0.9300
C9 C10 1.382(3)
C9 H9 0.9300
C10 C11 1.372(3)
C10 H10 0.9300
C11 H11 0.9300
C13 C14 1.383(3)
C13 C18 1.388(3)
C14 C15 1.385(3)
C14 H14 0.9300
C15 C16 1.373(3)
C15 H15 0.9300
C16 C17 1.380(3)
C16 H16 0.9300
C17 C18 1.378(3)
C17 H17 0.9300
C18 H18 0.9300
C21 C33 1.467(3)
C22 C23 1.474(3)
C23 C25 1.348(3)
C24 H24A 0.9600
C24 H24B 0.9600
C24 H24C 0.9600
C25 C26 1.450(3)
C25 H25 0.9300
C26 C27 1.402(3)
C26 C31 1.410(3)
C27 C28 1.396(3)
C28 C29 1.376(3)
C28 H28 0.9300
C29 C30 1.381(3)
C29 H29 0.9300
C30 C31 1.371(3)
C30 H30 0.9300
C31 H31 0.9300
C33 C34 1.388(3)
C33 C38 1.389(3)
C34 C35 1.382(3)
C34 H34 0.9300
C35 C36 1.378(3)
C35 H35 0.9300
C36 C37 1.373(3)
C36 H36 0.9300
C37 C38 1.387(3)
C37 H37 0.9300
C38 H38 0.9300

loop_
_geom_hbond_atom_site_label_D
_geom_hbond_atom_site_label_H
_geom_hbond_atom_site_label_A
_geom_hbond_site_symmetry_A
_geom_hbond_distance_DH
_geom_hbond_distance_HA
_geom_hbond_distance_DA
_geom_hbond_angle_DHA
_geom_hbond_publ_flag
O2 H2 N2 1_555 0.82 1.80 2.615(2) 176 yes
O4 H4 N4 1_555 0.82 1.79 2.612(3) 175 yes
C4 H4A O1 1_555 0.96 2.56 2.896(3) 100 no
C10 H10 O1 2_655 0.93 2.58 3.403(3) 148 yes
C30 H30 O3 2_665 0.93 2.68 3.421(3) 137 yes
C24 H24A O3 1_555 0.96 2.56 2.902(3) 101 no

loop_
_geom_torsion_atom_site_label_1
_geom_torsion_atom_site_label_2
_geom_torsion_atom_site_label_3
_geom_torsion_atom_site_label_4
_geom_torsion
C2 N1 C1 N2 -0.1(2)
C2 N1 C1 C13 -179.03(19)
C4 N1 C1 N2 -168.39(19)
C1 N1 C2 O1 179.9(2)
C1 N1 C2 C3 0.0(2)
C4 N1 C2 O1 -11.0(3)
C4 N1 C2 C3 169.06(17)
C3 N2 C1 N1 0.3(2)
C3 N2 C1 C13 179.15(19)
C1 N2 C3 C2 -0.3(2)
C1 N2 C3 C5 -179.1(2)
N1 C1 C13 C14 -142.3(2)
N1 C1 C13 C18 41.4(3)
N2 C1 C13 C14 38.9(3)
N2 C1 C13 C18 -137.4(2)
O1 C2 C3 N2 -179.8(2)
O1 C2 C3 C5 -0.8(4)
N1 C2 C3 N2 0.2(2)
N1 C2 C3 C5 179.09(19)
N2 C3 C5 C6 3.6(4)
C2 C3 C5 C6 -175.1(2)
C3 C5 C6 C7 3.3(4)
C3 C5 C6 C11 179.8(2)
C5 C6 C7 O2 -3.5(3)
C5 C6 C7 C8 175.3(2)
C11 C6 C7 O2 -179.95(18)
C11 C6 C7 C8 -1.1(3)
C5 C6 C11 C10 -175.71(19)
C7 C6 C11 C10 1.1(3)
O2 C7 C8 C9 179.22(19)
C6 C7 C8 C9 0.3(3)
C7 C8 C9 C10 0.7(3)
C8 C9 C10 C11 -0.7(3)
C9 C10 C11 C6 -0.2(3)
C1 C13 C14 C15 -177.4(2)
C18 C13 C14 C15 -1.1(3)
C1 C13 C18 C17 176.4(2)
C14 C13 C18 C17 0.1(4)
C13 C14 C15 C16 1.0(3)
C14 C15 C16 C17 0.0(4)
C15 C16 C17 C18 -1.0(4)
C16 C17 C18 C13 0.9(4)

loop_
_cod_related_entry_id
_cod_related_entry_database
_cod_related_entry_code
1 ChemSpider 30657565
